data_4028223
loop_
_publ_author_name
'Heather A. Michaels'
'J. Tyler Simmons'
'Ronald J. Clark'
'Lei Zhu'

_publ_section_title
;
 Fused Polycyclic Compounds via Cycloaddition of
 4-(1'-Cyclohexenyl)-5-iodo-1,2,3-triazoles with
 4-Phenyl-1,2,4-triazoline-3,5-dione: The Importance of a Sacrificial
 Iodide Leaving Group
;
_journal_name_full 'Journal of Organic Chemistry'
_journal_page_first 5038
_journal_page_last 5044
_journal_paper_doi 10.1021/jo400271j
_journal_volume 78
_journal_year 2013
_chemical_formula_moiety 'C23 H22 N6 O3'
_chemical_formula_sum 'C23 H22 N6 O3'
_chemical_formula_weight 430.47
_chemical_name_systematic
; 
 ? 
;
_space_group_IT_number 2
_symmetry_cell_setting triclinic
_symmetry_space_group_name_Hall '-P 1'
_symmetry_space_group_name_H-M 'P -1'
_atom_sites_solution_hydrogens geom
_atom_sites_solution_primary direct
_atom_sites_solution_secondary difmap
_audit_creation_method SHELXL-97
_cell_angle_alpha 98.113(4)
_cell_angle_beta 101.220(4)
_cell_angle_gamma 91.799(4)
_cell_formula_units_Z 2
_cell_length_a 6.713(2)
_cell_length_b 11.072(3)
_cell_length_c 14.727(5)
_cell_measurement_reflns_used 4317
_cell_measurement_temperature 173(2)
_cell_measurement_theta_max 27.26
_cell_measurement_theta_min 2.51
_cell_volume 1061.0(6)
_computing_cell_refinement 'Bruker SAINT'
_computing_data_collection 'Bruker APEX2'
_computing_data_reduction 'Bruker SAINT'
_computing_molecular_graphics 'Bruker SHELXTL'
_computing_publication_material 'Bruker SHELXTL'
_computing_structure_refinement 'SHELXL-97 (Sheldrick, 2008)'
_computing_structure_solution 'SHELXS-97 (Sheldrick, 2008)'
_diffrn_ambient_temperature 173(2)
_diffrn_measured_fraction_theta_full 0.993
_diffrn_measured_fraction_theta_max 0.993
_diffrn_measurement_device_type 'Bruker APEX-II CCD'
_diffrn_measurement_method '\f and \w scans'
_diffrn_radiation_monochromator graphite
_diffrn_radiation_source 'fine-focus sealed tube'
_diffrn_radiation_type MoK\a
_diffrn_radiation_wavelength 0.71073
_diffrn_reflns_av_R_equivalents 0.0342
_diffrn_reflns_av_sigmaI/netI 0.0358
_diffrn_reflns_limit_h_max 8
_diffrn_reflns_limit_h_min -8
_diffrn_reflns_limit_k_max 14
_diffrn_reflns_limit_k_min -14
_diffrn_reflns_limit_l_max 18
_diffrn_reflns_limit_l_min -18
_diffrn_reflns_number 11582
_diffrn_reflns_theta_full 26.73
_diffrn_reflns_theta_max 26.73
_diffrn_reflns_theta_min 1.86
_exptl_absorpt_coefficient_mu 0.093
_exptl_absorpt_correction_T_max 0.9929
_exptl_absorpt_correction_T_min 0.9726
_exptl_absorpt_correction_type empirical
_exptl_absorpt_process_details SADABS
_exptl_crystal_colour colourless
_exptl_crystal_density_diffrn 1.348
_exptl_crystal_description thin
_exptl_crystal_F_000 452
_exptl_crystal_size_max 0.30
_exptl_crystal_size_mid 0.08
_exptl_crystal_size_min 0.08
_refine_diff_density_max 0.338
_refine_diff_density_min -0.257
_refine_diff_density_rms 0.057
_refine_ls_extinction_method none
_refine_ls_goodness_of_fit_ref 1.038
_refine_ls_hydrogen_treatment constr
_refine_ls_matrix_type full
_refine_ls_number_parameters 290
_refine_ls_number_reflns 4490
_refine_ls_number_restraints 0
_refine_ls_restrained_S_all 1.038
_refine_ls_R_factor_all 0.0593
_refine_ls_R_factor_gt 0.0482
_refine_ls_shift/su_max 0.000
_refine_ls_shift/su_mean 0.000
_refine_ls_structure_factor_coef Fsqd
_refine_ls_weighting_details 'calc w=1/[\s^2^(Fo^2^)+(0.0672P)^2^+0.3513P] where P=(Fo^2^+2Fc^2^)/3'
_refine_ls_weighting_scheme calc
_refine_ls_wR_factor_gt 0.1219
_refine_ls_wR_factor_ref 0.1309
_reflns_number_gt 3640
_reflns_number_total 4490
_reflns_threshold_expression >2sigma(I)
_cod_data_source_file jo400271j_si_001_1.cif
_cod_data_source_block zhu134
_cod_original_cell_volume 1060.9(6)
_cod_original_sg_symbol_Hall -P1
_cod_database_code 4028223

loop_
_symmetry_equiv_pos_as_xyz
'x, y, z'
'-x, -y, -z'

loop_
_atom_site_label
_atom_site_type_symbol
_atom_site_fract_x
_atom_site_fract_y
_atom_site_fract_z
_atom_site_U_iso_or_equiv
_atom_site_adp_type
_atom_site_occupancy
_atom_site_symmetry_multiplicity
_atom_site_calc_flag
_atom_site_refinement_flags
C1 C 0.8081(3) 0.65875(16) 0.28344(12) 0.0327(4) Uani 1 1 d .
H1 H 0.7476 0.5826 0.2901 0.039 Uiso 1 1 calc R
C2 C 0.6872(3) 0.74541(18) 0.24464(13) 0.0414(4) Uani 1 1 d .
H2 H 0.5446 0.7283 0.2249 0.050 Uiso 1 1 calc R
C3 C 0.7738(3) 0.85612(18) 0.23472(14) 0.0489(5) Uani 1 1 d .
H3 H 0.6908 0.9153 0.2083 0.059 Uiso 1 1 calc R
C4 C 0.9813(4) 0.88085(18) 0.26331(15) 0.0504(5) Uani 1 1 d .
H4 H 1.0409 0.9571 0.2564 0.061 Uiso 1 1 calc R
C5 C 1.1034(3) 0.79442(16) 0.30218(13) 0.0388(4) Uani 1 1 d .
H5 H 1.2461 0.8119 0.3216 0.047 Uiso 1 1 calc R
C6 C 1.0176(2) 0.68276(15) 0.31271(11) 0.0285(3) Uani 1 1 d .
C7 C 1.1501(2) 0.58931(15) 0.35560(11) 0.0301(4) Uani 1 1 d .
H7A H 1.2862 0.6286 0.3853 0.036 Uiso 1 1 calc R
H7B H 1.0893 0.5596 0.4051 0.036 Uiso 1 1 calc R
C8 C 1.0513(2) 0.38551(14) 0.24410(11) 0.0250(3) Uani 1 1 d .
C9 C 1.1420(2) 0.32667(14) 0.17589(11) 0.0264(3) Uani 1 1 d .
C10 C 1.0439(2) 0.21750(14) 0.10724(11) 0.0273(3) Uani 1 1 d .
C11 C 1.1054(3) 0.21131(16) 0.01198(12) 0.0351(4) Uani 1 1 d .
H11A H 1.0506 0.1328 -0.0272 0.042 Uiso 1 1 calc R
H11B H 1.2556 0.2134 0.0212 0.042 Uiso 1 1 calc R
C12 C 1.0279(3) 0.31633(18) -0.03950(13) 0.0413(4) Uani 1 1 d .
H12A H 1.0905 0.3950 -0.0030 0.050 Uiso 1 1 calc R
H12B H 1.0677 0.3072 -0.1013 0.050 Uiso 1 1 calc R
C13 C 0.7969(3) 0.31686(19) -0.05285(13) 0.0428(4) Uani 1 1 d .
H13A H 0.7345 0.2398 -0.0920 0.051 Uiso 1 1 calc R
H13B H 0.7486 0.3856 -0.0859 0.051 Uiso 1 1 calc R
C14 C 0.7307(3) 0.32972(17) 0.04122(12) 0.0358(4) Uani 1 1 d .
H14A H 0.7820 0.4104 0.0779 0.043 Uiso 1 1 calc R
H14B H 0.5802 0.3257 0.0306 0.043 Uiso 1 1 calc R
C15 C 0.8112(2) 0.22898(15) 0.09681(11) 0.0271(3) Uani 1 1 d .
H15 H 0.7416 0.1495 0.0630 0.033 Uiso 1 1 calc R
C16 C 0.6228(2) 0.19099(14) 0.22518(11) 0.0248(3) Uani 1 1 d .
C17 C 0.7885(2) 0.34507(14) 0.33939(11) 0.0267(3) Uani 1 1 d .
C18 C 0.5042(2) 0.22607(15) 0.37833(11) 0.0276(3) Uani 1 1 d .
C19 C 0.4501(3) 0.10719(16) 0.38603(13) 0.0405(4) Uani 1 1 d .
H19 H 0.5036 0.0407 0.3522 0.049 Uiso 1 1 calc R
C20 C 0.3159(3) 0.08604(19) 0.44405(15) 0.0503(5) Uani 1 1 d .
H20 H 0.2771 0.0045 0.4494 0.060 Uiso 1 1 calc R
C21 C 0.2387(3) 0.18271(19) 0.49398(14) 0.0454(5) Uani 1 1 d .
H21 H 0.1469 0.1676 0.5333 0.055 Uiso 1 1 calc R
C22 C 0.2953(3) 0.30085(18) 0.48645(12) 0.0373(4) Uani 1 1 d .
H22 H 0.2434 0.3672 0.5212 0.045 Uiso 1 1 calc R
C23 C 0.4275(2) 0.32386(15) 0.42847(11) 0.0304(4) Uani 1 1 d .
H23 H 0.4654 0.4055 0.4230 0.036 Uiso 1 1 calc R
N1 N 1.17271(19) 0.48461(12) 0.28534(9) 0.0267(3) Uani 1 1 d .
N2 N 1.3413(2) 0.48545(13) 0.24559(10) 0.0305(3) Uani 1 1 d .
N3 N 1.3200(2) 0.39059(12) 0.17915(10) 0.0299(3) Uani 1 1 d .
N4 N 0.76576(19) 0.24768(12) 0.19086(9) 0.0279(3) Uani 1 1 d .
N5 N 0.85761(19) 0.34913(12) 0.25671(9) 0.0277(3) Uani 1 1 d .
N6 N 0.63842(19) 0.25055(12) 0.31729(9) 0.0261(3) Uani 1 1 d .
O1 O 1.08218(17) 0.10664(10) 0.14501(9) 0.0348(3) Uani 1 1 d .
H1A H 1.2083 0.1005 0.1601 0.052 Uiso 1 1 calc R
O2 O 0.50519(16) 0.10487(10) 0.18483(8) 0.0289(3) Uani 1 1 d .
O3 O 0.84751(18) 0.41110(11) 0.41297(8) 0.0335(3) Uani 1 1 d .

loop_
_atom_site_aniso_label
_atom_site_aniso_U_11
_atom_site_aniso_U_22
_atom_site_aniso_U_33
_atom_site_aniso_U_23
_atom_site_aniso_U_13
_atom_site_aniso_U_12
C1 0.0308(8) 0.0348(9) 0.0333(9) 0.0068(7) 0.0065(7) 0.0047(7)
C2 0.0379(10) 0.0481(11) 0.0388(10) 0.0060(8) 0.0070(8) 0.0173(8)
C3 0.0627(13) 0.0415(11) 0.0451(11) 0.0106(9) 0.0109(10) 0.0247(10)
C4 0.0692(15) 0.0304(10) 0.0552(12) 0.0112(8) 0.0173(11) 0.0052(9)
C5 0.0405(10) 0.0334(9) 0.0436(10) 0.0054(8) 0.0120(8) 0.0000(7)
C6 0.0304(8) 0.0304(8) 0.0256(8) 0.0035(6) 0.0079(6) 0.0045(6)
C7 0.0281(8) 0.0317(8) 0.0287(8) 0.0037(6) 0.0024(6) 0.0003(6)
C8 0.0196(7) 0.0289(8) 0.0274(8) 0.0090(6) 0.0033(6) 0.0034(6)
C9 0.0206(7) 0.0312(8) 0.0301(8) 0.0116(6) 0.0060(6) 0.0058(6)
C10 0.0215(7) 0.0287(8) 0.0339(8) 0.0087(6) 0.0076(6) 0.0050(6)
C11 0.0320(9) 0.0386(9) 0.0365(9) 0.0017(7) 0.0147(7) 0.0017(7)
C12 0.0493(11) 0.0460(10) 0.0317(9) 0.0072(8) 0.0154(8) -0.0010(8)
C13 0.0479(11) 0.0474(11) 0.0326(9) 0.0130(8) 0.0013(8) 0.0039(9)
C14 0.0295(8) 0.0402(9) 0.0374(9) 0.0104(7) 0.0022(7) 0.0085(7)
C15 0.0234(7) 0.0327(8) 0.0259(8) 0.0050(6) 0.0058(6) 0.0043(6)
C16 0.0191(7) 0.0273(8) 0.0299(8) 0.0085(6) 0.0051(6) 0.0092(6)
C17 0.0208(7) 0.0313(8) 0.0295(8) 0.0079(6) 0.0053(6) 0.0062(6)
C18 0.0229(7) 0.0347(8) 0.0269(8) 0.0082(6) 0.0062(6) 0.0038(6)
C19 0.0503(11) 0.0330(9) 0.0426(10) 0.0046(8) 0.0209(9) 0.0008(8)
C20 0.0654(14) 0.0402(11) 0.0509(12) 0.0057(9) 0.0281(10) -0.0116(10)
C21 0.0427(11) 0.0578(12) 0.0398(10) 0.0048(9) 0.0213(9) -0.0068(9)
C22 0.0321(9) 0.0478(10) 0.0341(9) 0.0052(8) 0.0118(7) 0.0085(8)
C23 0.0271(8) 0.0336(8) 0.0322(8) 0.0095(7) 0.0062(7) 0.0088(6)
N1 0.0208(6) 0.0305(7) 0.0295(7) 0.0075(5) 0.0046(5) 0.0031(5)
N2 0.0212(6) 0.0346(7) 0.0375(8) 0.0109(6) 0.0066(6) 0.0023(5)
N3 0.0223(7) 0.0323(7) 0.0363(8) 0.0089(6) 0.0057(6) 0.0037(5)
N4 0.0215(6) 0.0339(7) 0.0279(7) 0.0021(5) 0.0058(5) -0.0005(5)
N5 0.0217(6) 0.0332(7) 0.0281(7) 0.0032(5) 0.0062(5) -0.0012(5)
N6 0.0226(6) 0.0290(7) 0.0288(7) 0.0074(5) 0.0073(5) 0.0040(5)
O1 0.0245(6) 0.0306(6) 0.0514(7) 0.0144(5) 0.0059(5) 0.0057(5)
O2 0.0226(5) 0.0279(6) 0.0367(6) 0.0051(5) 0.0061(5) 0.0033(4)
O3 0.0311(6) 0.0392(7) 0.0296(6) 0.0025(5) 0.0071(5) -0.0010(5)

loop_
_atom_type_symbol
_atom_type_description
_atom_type_scat_dispersion_real
_atom_type_scat_dispersion_imag
_atom_type_scat_source
C C 0.0033 0.0016 'International Tables Vol C Tables 4.2.6.8 and 6.1.1.4'
H H 0.0000 0.0000 'International Tables Vol C Tables 4.2.6.8 and 6.1.1.4'
N N 0.0061 0.0033 'International Tables Vol C Tables 4.2.6.8 and 6.1.1.4'
O O 0.0106 0.0060 'International Tables Vol C Tables 4.2.6.8 and 6.1.1.4'

loop_
_geom_angle_atom_site_label_1
_geom_angle_atom_site_label_2
_geom_angle_atom_site_label_3
_geom_angle
C2 C1 C6 120.43(17)
C2 C1 H1 119.8
C6 C1 H1 119.8
C3 C2 C1 120.18(19)
C3 C2 H2 119.9
C1 C2 H2 119.9
C2 C3 C4 119.91(18)
C2 C3 H3 120.0
C4 C3 H3 120.0
C3 C4 C5 120.23(18)
C3 C4 H4 119.9
C5 C4 H4 119.9
C6 C5 C4 120.29(18)
C6 C5 H5 119.9
C4 C5 H5 119.9
C5 C6 C1 118.96(16)
C5 C6 C7 120.26(15)
C1 C6 C7 120.79(15)
N1 C7 C6 111.91(13)
N1 C7 H7A 109.2
C6 C7 H7A 109.2
N1 C7 H7B 109.2
C6 C7 H7B 109.2
H7A C7 H7B 107.9
N1 C8 C9 106.88(14)
N1 C8 N5 129.73(14)
C9 C8 N5 123.08(14)
N3 C9 C8 107.54(14)
N3 C9 C10 128.81(14)
C8 C9 C10 123.47(14)
O1 C10 C9 111.23(13)
O1 C10 C11 111.06(13)
C9 C10 C11 112.89(13)
O1 C10 C15 104.76(12)
C9 C10 C15 105.90(12)
C11 C10 C15 110.57(13)
C10 C11 C12 112.51(14)
C10 C11 H11A 109.1
C12 C11 H11A 109.1
C10 C11 H11B 109.1
C12 C11 H11B 109.1
H11A C11 H11B 107.8
C13 C12 C11 110.19(15)
C13 C12 H12A 109.6
C11 C12 H12A 109.6
C13 C12 H12B 109.6
C11 C12 H12B 109.6
H12A C12 H12B 108.1
C12 C13 C14 110.88(15)
C12 C13 H13A 109.5
C14 C13 H13A 109.5
C12 C13 H13B 109.5
C14 C13 H13B 109.5
H13A C13 H13B 108.1
C15 C14 C13 111.26(15)
C15 C14 H14A 109.4
C13 C14 H14A 109.4
C15 C14 H14B 109.4
C13 C14 H14B 109.4
H14A C14 H14B 108.0
N4 C15 C14 111.56(13)
N4 C15 C10 107.78(12)
C14 C15 C10 113.47(13)
N4 C15 H15 107.9
C14 C15 H15 107.9
C10 C15 H15 107.9
O2 C16 N4 127.13(15)
O2 C16 N6 127.24(14)
N4 C16 N6 105.63(13)
O3 C17 N6 128.80(15)
O3 C17 N5 126.53(15)
N6 C17 N5 104.66(13)
C19 C18 C23 120.65(15)
C19 C18 N6 120.30(15)
C23 C18 N6 119.04(14)
C18 C19 C20 119.11(17)
C18 C19 H19 120.4
C20 C19 H19 120.4
C21 C20 C19 120.61(18)
C21 C20 H20 119.7
C19 C20 H20 119.7
C22 C21 C20 119.76(17)
C22 C21 H21 120.1
C20 C21 H21 120.1
C21 C22 C23 120.53(17)
C21 C22 H22 119.7
C23 C22 H22 119.7
C22 C23 C18 119.34(16)
C22 C23 H23 120.3
C18 C23 H23 120.3
C8 N1 N2 108.58(13)
C8 N1 C7 132.94(13)
N2 N1 C7 118.31(12)
N3 N2 N1 107.85(12)
N2 N3 C9 109.12(13)
C16 N4 N5 109.47(12)
C16 N4 C15 129.76(13)
N5 N4 C15 120.12(12)
C17 N5 C8 129.26(13)
C17 N5 N4 108.26(12)
C8 N5 N4 112.88(12)
C17 N6 C16 111.35(13)
C17 N6 C18 123.50(13)
C16 N6 C18 124.87(13)
C10 O1 H1A 109.5

loop_
_geom_bond_atom_site_label_1
_geom_bond_atom_site_label_2
_geom_bond_distance
C1 C2 1.389(2)
C1 C6 1.394(2)
C1 H1 0.9500
C2 C3 1.378(3)
C2 H2 0.9500
C3 C4 1.381(3)
C3 H3 0.9500
C4 C5 1.392(3)
C4 H4 0.9500
C5 C6 1.389(2)
C5 H5 0.9500
C6 C7 1.511(2)
C7 N1 1.473(2)
C7 H7A 0.9900
C7 H7B 0.9900
C8 N1 1.342(2)
C8 C9 1.372(2)
C8 N5 1.4034(19)
C9 N3 1.358(2)
C9 C10 1.504(2)
C10 O1 1.4279(19)
C10 C11 1.531(2)
C10 C15 1.550(2)
C11 C12 1.527(3)
C11 H11A 0.9900
C11 H11B 0.9900
C12 C13 1.525(3)
C12 H12A 0.9900
C12 H12B 0.9900
C13 C14 1.525(3)
C13 H13A 0.9900
C13 H13B 0.9900
C14 C15 1.526(2)
C14 H14A 0.9900
C14 H14B 0.9900
C15 N4 1.463(2)
C15 H15 1.0000
C16 O2 1.2231(19)
C16 N4 1.346(2)
C16 N6 1.405(2)
C17 O3 1.2070(19)
C17 N6 1.388(2)
C17 N5 1.391(2)
C18 C19 1.380(2)
C18 C23 1.393(2)
C18 N6 1.436(2)
C19 C20 1.392(3)
C19 H19 0.9500
C20 C21 1.384(3)
C20 H20 0.9500
C21 C22 1.376(3)
C21 H21 0.9500
C22 C23 1.387(2)
C22 H22 0.9500
C23 H23 0.9500
N1 N2 1.3716(18)
N2 N3 1.314(2)
N4 N5 1.4137(18)
O1 H1A 0.8400

loop_
_geom_torsion_atom_site_label_1
_geom_torsion_atom_site_label_2
_geom_torsion_atom_site_label_3
_geom_torsion_atom_site_label_4
_geom_torsion
C6 C1 C2 C3 0.0(3)
C1 C2 C3 C4 0.1(3)
C2 C3 C4 C5 -0.1(3)
C3 C4 C5 C6 -0.1(3)
C4 C5 C6 C1 0.2(3)
C4 C5 C6 C7 -179.54(16)
C2 C1 C6 C5 -0.2(2)
C2 C1 C6 C7 179.60(15)
C5 C6 C7 N1 -108.12(17)
C1 C6 C7 N1 72.09(19)
N1 C8 C9 N3 1.48(17)
N5 C8 C9 N3 175.64(13)
N1 C8 C9 C10 -173.93(13)
N5 C8 C9 C10 0.2(2)
N3 C9 C10 O1 99.53(18)
C8 C9 C10 O1 -86.10(18)
N3 C9 C10 C11 -26.1(2)
C8 C9 C10 C11 148.27(15)
N3 C9 C10 C15 -147.22(15)
C8 C9 C10 C15 27.16(19)
O1 C10 C11 C12 168.34(14)
C9 C10 C11 C12 -65.94(18)
C15 C10 C11 C12 52.49(19)
C10 C11 C12 C13 -57.6(2)
C11 C12 C13 C14 58.8(2)
C12 C13 C14 C15 -56.3(2)
C13 C14 C15 N4 174.27(14)
C13 C14 C15 C10 52.30(19)
O1 C10 C15 N4 66.27(15)
C9 C10 C15 N4 -51.40(16)
C11 C10 C15 N4 -174.01(13)
O1 C10 C15 C14 -169.68(13)
C9 C10 C15 C14 72.65(16)
C11 C10 C15 C14 -49.95(18)
C23 C18 C19 C20 0.6(3)
N6 C18 C19 C20 -178.52(17)
C18 C19 C20 C21 -0.5(3)
C19 C20 C21 C22 -0.2(3)
C20 C21 C22 C23 0.7(3)
C21 C22 C23 C18 -0.5(3)
C19 C18 C23 C22 -0.1(3)
N6 C18 C23 C22 179.01(14)
C9 C8 N1 N2 -2.10(16)
N5 C8 N1 N2 -175.74(15)
C9 C8 N1 C7 172.84(15)
N5 C8 N1 C7 -0.8(3)
C6 C7 N1 C8 -78.7(2)
C6 C7 N1 N2 95.85(16)
C8 N1 N2 N3 1.96(16)
C7 N1 N2 N3 -173.83(12)
N1 N2 N3 C9 -1.01(17)
C8 C9 N3 N2 -0.28(17)
C10 C9 N3 N2 174.80(14)
O2 C16 N4 N5 175.07(14)
N6 C16 N4 N5 -5.53(16)
O2 C16 N4 C15 4.5(3)
N6 C16 N4 C15 -176.11(14)
C14 C15 N4 C16 103.44(18)
C10 C15 N4 C16 -131.36(16)
C14 C15 N4 N5 -66.28(18)
C10 C15 N4 N5 58.91(17)
O3 C17 N5 C8 30.4(3)
N6 C17 N5 C8 -150.23(15)
O3 C17 N5 N4 173.36(15)
N6 C17 N5 N4 -7.23(16)
N1 C8 N5 C17 -46.8(3)
C9 C8 N5 C17 140.51(17)
N1 C8 N5 N4 171.58(14)
C9 C8 N5 N4 -1.1(2)
C16 N4 N5 C17 8.26(16)
C15 N4 N5 C17 179.89(13)
C16 N4 N5 C8 157.88(13)
C15 N4 N5 C8 -30.49(18)
O3 C17 N6 C16 -176.61(15)
N5 C17 N6 C16 4.00(16)
O3 C17 N6 C18 9.2(2)
N5 C17 N6 C18 -170.20(13)
O2 C16 N6 C17 -179.66(14)
N4 C16 N6 C17 0.94(16)
O2 C16 N6 C18 -5.6(2)
N4 C16 N6 C18 175.05(13)
C19 C18 N6 C17 -141.21(17)
C23 C18 N6 C17 39.7(2)
C19 C18 N6 C16 45.4(2)
C23 C18 N6 C16 -133.75(16)
